data_2311089
loop_
_publ_author_name
'Hoser, Anna A.'
'Madsen, Anders \/O.'

_publ_section_title
;
 Dynamic quantum crystallography: lattice-dynamical models refined against
 diffraction data. II. Applications to <small>L</small>-alanine,
 naphthalene and xylitol
;
_journal_issue 2
_journal_name_full 'Acta Crystallographica Section A'
_journal_page_first 102
_journal_page_last 114
_journal_paper_doi 10.1107/S2053273316018994
_journal_volume 73
_journal_year 2017
_chemical_formula_sum 'C5 H12 O5'
_chemical_formula_weight 152.15
_chemical_name_systematic
; 
 ? 
;
_space_group_IT_number 19
_symmetry_space_group_name_Hall 'P 2ac 2ab'
_symmetry_space_group_name_H-M 'P 21 21 21'
_atom_sites_solution_hydrogens geom
_atom_sites_solution_primary direct
_atom_sites_solution_secondary difmap
_audit_creation_method SHELXL-97
_cell_angle_alpha 90.00
_cell_angle_beta 90.00
_cell_angle_gamma 90.00
_cell_formula_units_Z 4
_cell_length_a 8.262
_cell_length_b 8.900
_cell_length_c 8.923
_cell_measurement_temperature 122(2)
_cell_volume 656.124
_computing_structure_refinement 'SHELXL-97 (Sheldrick, 1997)'
_computing_structure_solution 'SHELXS-97 (Sheldrick, 1990)'
_diffrn_ambient_temperature 122(2)
_diffrn_measured_fraction_theta_full 1.000
_diffrn_measured_fraction_theta_max 1.000
_diffrn_radiation_monochromator graphite
_diffrn_radiation_source 'fine-focus sealed tube'
_diffrn_radiation_type MoK\a
_diffrn_radiation_wavelength 0.71073
_diffrn_reflns_av_R_equivalents 0.0000
_diffrn_reflns_av_sigmaI/netI 0.0317
_diffrn_reflns_limit_h_max 20
_diffrn_reflns_limit_h_min 0
_diffrn_reflns_limit_k_max 21
_diffrn_reflns_limit_k_min 0
_diffrn_reflns_limit_l_max 21
_diffrn_reflns_limit_l_min -21
_diffrn_reflns_number 9942
_diffrn_reflns_theta_full 59.96
_diffrn_reflns_theta_max 59.96
_diffrn_reflns_theta_min 3.23
_exptl_absorpt_coefficient_mu 0.139
_exptl_crystal_density_diffrn 1.540
_exptl_crystal_density_method 'not measured'
_exptl_crystal_F_000 328
_refine_diff_density_max 0.746
_refine_diff_density_min -0.627
_refine_diff_density_rms 0.060
_refine_ls_abs_structure_details 'Flack H D (1983), Acta Cryst. A39, 876-881'
_refine_ls_abs_structure_Flack -0.0(3)
_refine_ls_extinction_coef 0.019(3)
_refine_ls_extinction_expression Fc^*^=kFc[1+0.001xFc^2^\l^3^/sin(2\q)]^-1/4^
_refine_ls_extinction_method SHELXL
_refine_ls_goodness_of_fit_ref 1.642
_refine_ls_hydrogen_treatment mixed
_refine_ls_matrix_type full
_refine_ls_number_parameters 68
_refine_ls_number_reflns 9942
_refine_ls_number_restraints 0
_refine_ls_restrained_S_all 1.642
_refine_ls_R_factor_all 0.0387
_refine_ls_R_factor_gt 0.0325
_refine_ls_shift/su_max 0.001
_refine_ls_shift/su_mean 0.000
_refine_ls_structure_factor_coef Fsqd
_refine_ls_weighting_details 'calc w=1/[\s^2^(Fo^2^)+(0.0000P)^2^+0.0000P] where P=(Fo^2^+2Fc^2^)/3'
_refine_ls_weighting_scheme calc
_refine_ls_wR_factor_gt 0.0703
_refine_ls_wR_factor_ref 0.0712
_reflns_number_gt 8764
_reflns_number_total 9942
_reflns_threshold_expression >2sigma(I)
_cod_data_source_file xylitol_10_TZP.cif
_cod_data_source_block xylitol_10_TZP
_cod_depositor_comments
;
The following automatic conversions were performed:
'_atom_site_symetry_multiplicity' tag replaced with
'_atom_site_symmetry_multiplicity' tag as specified in the
replacement file
'/usr/data/users/saulius/crontab/automatic-downloads/rss-feeds/IUCr/lib/lists/replacement-tags.lst'.

Automatic conversion script
Id: cif_correct_tags 4268 2015-11-12 08:31:59Z antanas 

 Adding full bibliography for 2311087--2311090.cif.
;
_cod_original_cell_volume 656.1
_cod_database_code 2311089

loop_
_symmetry_equiv_pos_as_xyz
'x, y, z'
'-x+1/2, -y, z+1/2'
'-x, y+1/2, -z+1/2'
'x+1/2, -y+1/2, -z'

loop_
_atom_site_label
_atom_site_type_symbol
_atom_site_fract_x
_atom_site_fract_y
_atom_site_fract_z
_atom_site_U_iso_or_equiv
_atom_site_adp_type
_atom_site_occupancy
_atom_site_symmetry_multiplicity
_atom_site_calc_flag
O1 O 0.67865(4) 0.22867(3) 0.42190(3) 0.012 Uani 1 1 d
O2 O 0.61489(3) 0.43632(3) 0.18272(3) 0.012 Uani 1 1 d
O3 O 0.31817(3) 0.43090(3) 0.03991(3) 0.011 Uani 1 1 d
O4 O 0.22906(3) 0.12959(3) 0.10813(3) 0.011 Uani 1 1 d
O5 O -0.08882(3) 0.20497(3) 0.21645(3) 0.013 Uani 1 1 d
C1 C 0.52437(4) 0.29381(4) 0.39063(4) 0.012 Uani 1 1 d
C2 C 0.50066(4) 0.32281(4) 0.22437(4) 0.009 Uani 1 1 d
C3 C 0.32767(4) 0.37544(4) 0.19010(4) 0.009 Uani 1 1 d
C4 C 0.20075(4) 0.25175(4) 0.21018(4) 0.009 Uani 1 1 d
C5 C 0.03185(4) 0.31480(4) 0.18555(4) 0.012 Uani 1 1 d
H1A H 0.5086(12) 0.3900(11) 0.4486(9) 0.030 Uani 1 1 d
H1B H 0.4441(12) 0.2226(11) 0.4326(10) 0.031 Uani 1 1 d
H2 H 0.5250(10) 0.2340(10) 0.1627(10) 0.021 Uani 1 1 d
H3 H 0.2983(10) 0.4552(9) 0.2633(9) 0.021 Uani 1 1 d
H4 H 0.2041(10) 0.2142(10) 0.3077(9) 0.022 Uani 1 1 d
H5B H 0.0234(11) 0.3477(11) 0.0823(10) 0.028 Uani 1 1 d
H5A H 0.0066(11) 0.3957(10) 0.2573(12) 0.030 Uani 1 1 d
H11 H 0.7374(10) 0.2367(10) 0.3460(10) 0.023 Uani 1 1 d
H12 H 0.6498(10) 0.4164(10) 0.0921(9) 0.024 Uani 1 1 d
H13 H 0.3339(10) 0.5279(9) 0.0447(9) 0.022 Uani 1 1 d
H14 H 0.2717(11) 0.0626(9) 0.1612(10) 0.024 Uani 1 1 d
H15 H -0.1219(11) 0.1660(10) 0.1370(10) 0.024 Uani 1 1 d

loop_
_atom_site_aniso_label
_atom_site_aniso_U_11
_atom_site_aniso_U_22
_atom_site_aniso_U_33
_atom_site_aniso_U_23
_atom_site_aniso_U_13
_atom_site_aniso_U_12
O1 0.01086 0.01543 0.01021 0.00104 -0.00117 0.00077
O2 0.01039 0.01423 0.01081 -0.00073 -0.00008 -0.00306
O3 0.01180 0.01190 0.00896 -0.00008 -0.00059 0.00018
O4 0.01216 0.01073 0.01143 -0.00090 -0.00174 0.00115
O5 0.00984 0.01636 0.01256 -0.00194 0.00133 -0.00282
C1 0.00984 0.01659 0.00887 0.00046 -0.00017 0.00055
C2 0.00830 0.01152 0.00844 -0.00063 -0.00075 -0.00069
C3 0.00819 0.01100 0.00839 -0.00101 -0.00037 -0.00037
C4 0.00820 0.01171 0.00843 -0.00029 -0.00031 -0.00061
C5 0.00832 0.01193 0.01445 -0.00146 0.00012 -0.00010
H1A 0.03636 0.03075 0.02308 -0.00932 -0.00455 0.01089
H1B 0.01871 0.04647 0.02824 0.01399 0.00103 -0.00712
H2 0.02223 0.01928 0.02282 -0.00551 -0.00014 0.00107
H3 0.02347 0.02082 0.01959 -0.00595 0.00088 0.00143
H4 0.02408 0.02863 0.01434 0.00311 -0.00067 -0.00264
H5B 0.02416 0.03285 0.02594 0.01095 -0.00347 -0.00090
H5A 0.02268 0.02453 0.04397 -0.01538 0.00263 0.00025
H11 0.01833 0.02873 0.02168 0.00289 0.00299 -0.00065
H12 0.02546 0.02771 0.01774 -0.00159 0.00568 -0.00479
H13 0.02683 0.01715 0.02103 0.00139 -0.00067 -0.00123
H14 0.02690 0.01943 0.02503 0.00336 -0.00263 0.00596
H15 0.02508 0.02488 0.02065 -0.00478 -0.00042 -0.00663

loop_
_atom_type_symbol
_atom_type_description
_atom_type_scat_dispersion_real
_atom_type_scat_dispersion_imag
_atom_type_scat_source
C C 0.0033 0.0016 'International Tables Vol C Tables 4.2.6.8 and 6.1.1.4'
H H 0.0000 0.0000 'International Tables Vol C Tables 4.2.6.8 and 6.1.1.4'
O O 0.0106 0.0060 'International Tables Vol C Tables 4.2.6.8 and 6.1.1.4'

loop_
_geom_angle_atom_site_label_1
_geom_angle_atom_site_label_2
_geom_angle_atom_site_label_3
_geom_angle
O1 C1 C2 112.03(3)
O2 C2 C1 106.77(3)
O2 C2 C3 110.30(3)
C1 C2 C3 111.51(3)
O3 C3 C4 108.68(2)
O3 C3 C2 110.06(3)
C4 C3 C2 113.27(3)
O4 C4 C5 109.70(3)
O4 C4 C3 110.99(3)
C5 C4 C3 110.27(3)
O5 C5 C4 111.20(3)

loop_
_geom_bond_atom_site_label_1
_geom_bond_atom_site_label_2
_geom_bond_distance
O1 C1 1.4279(5)
O2 C2 1.4315(4)
O3 C3 1.4302(4)
O4 C4 1.4373(4)
O5 C5 1.4232(5)
C1 C2 1.5185(5)
C2 C3 1.5349(5)
C3 C4 1.5309(5)
C4 C5 1.5201(5)
